data_7125615
loop_
_publ_author_name
'Parvin, Nasrina'
'Hossain, Jabed'
'George, Anjana'
'Parameswaran, Pattiyil'
'Khan, Shabana'

_publ_section_title
;
 N-heterocyclic silylene stabilized monocordinated copper(i)-arene
 cationic complexes and their application in click chemistry.
;
_journal_issue 2
_journal_name_full 'Chemical communications (Cambridge, England)'
_journal_page_first 273
_journal_page_last 276
_journal_paper_doi 10.1039/c9cc09115g
_journal_volume 56
_journal_year 2019
_chemical_formula_moiety 'C35 H46 Cu F6 N2 Sb'
_chemical_formula_sum 'C35 H46 Cu F6 N2 Sb'
_chemical_formula_weight 794.03
_space_group_crystal_system orthorhombic
_space_group_IT_number 61
_space_group_name_Hall '-P 2ac 2ab'
_space_group_name_H-M_alt 'P b c a'
_atom_sites_solution_hydrogens geom
_audit_creation_method SHELXL-2014/7
_audit_update_record
;
2019-02-11 deposited with the CCDC.	2019-11-28 downloaded from the CCDC.
;
_cell_angle_alpha 90
_cell_angle_beta 90
_cell_angle_gamma 90
_cell_formula_units_Z 18
_cell_length_a 18.355(3)
_cell_length_b 18.334(3)
_cell_length_c 42.496(6)
_cell_measurement_reflns_used 9945
_cell_measurement_temperature 100(2)
_cell_measurement_theta_max 23.64
_cell_measurement_theta_min 2.27
_cell_volume 14301(4)
_computing_cell_refinement 'Bruker SAINT'
_computing_data_collection 'Bruker APEX2'
_computing_data_reduction 'Bruker SAINT'
_computing_molecular_graphics 'Bruker SHELXTL'
_computing_publication_material 'Bruker SHELXTL'
_computing_structure_refinement 'SHELXL-2014 (Sheldrick 2014)'
_computing_structure_solution 'SHELXS-97 (Sheldrick 2008)'
_diffrn_ambient_temperature 100(2)
_diffrn_measured_fraction_theta_full 0.999
_diffrn_measured_fraction_theta_max 0.999
_diffrn_measurement_device_type 'Bruker APEX-II CCD'
_diffrn_measurement_method '\f and \w scans'
_diffrn_radiation_type MoK\a
_diffrn_radiation_wavelength 0.71073
_diffrn_reflns_av_R_equivalents 0.1740
_diffrn_reflns_av_unetI/netI 0.0771
_diffrn_reflns_Laue_measured_fraction_full 0.999
_diffrn_reflns_Laue_measured_fraction_max 0.999
_diffrn_reflns_limit_h_max 21
_diffrn_reflns_limit_h_min -22
_diffrn_reflns_limit_k_max 22
_diffrn_reflns_limit_k_min -22
_diffrn_reflns_limit_l_max 51
_diffrn_reflns_limit_l_min -51
_diffrn_reflns_number 177708
_diffrn_reflns_point_group_measured_fraction_full 0.999
_diffrn_reflns_point_group_measured_fraction_max 0.999
_diffrn_reflns_theta_full 25.242
_diffrn_reflns_theta_max 25.247
_diffrn_reflns_theta_min 2.219
_exptl_absorpt_coefficient_mu 1.583
_exptl_absorpt_correction_type multi-scan
_exptl_absorpt_process_details 'Sheldrick, G. M. (2012) SADABS. Bruker AXS Inc., Madison, Wisconsin, USA.'
_exptl_crystal_colour colorless
_exptl_crystal_density_diffrn 1.660
_exptl_crystal_description block
_exptl_crystal_F_000 7272
_exptl_crystal_size_max 0.1
_exptl_crystal_size_mid 0.1
_exptl_crystal_size_min 0.1
_exptl_transmission_factor_max 0.7457
_exptl_transmission_factor_min 0.6779
_refine_diff_density_max 0.941
_refine_diff_density_min -0.950
_refine_diff_density_rms 0.100
_refine_ls_extinction_method none
_refine_ls_goodness_of_fit_ref 1.039
_refine_ls_hydrogen_treatment constr
_refine_ls_matrix_type full
_refine_ls_number_parameters 831
_refine_ls_number_reflns 12935
_refine_ls_number_restraints 0
_refine_ls_restrained_S_all 1.039
_refine_ls_R_factor_all 0.1107
_refine_ls_R_factor_gt 0.0479
_refine_ls_shift/su_max 0.002
_refine_ls_shift/su_mean 0.000
_refine_ls_structure_factor_coef Fsqd
_refine_ls_weighting_details 'w=1/[\s^2^(Fo^2^)+(0.0153P)^2^+34.3590P] where P=(Fo^2^+2Fc^2^)/3'
_refine_ls_weighting_scheme calc
_refine_ls_wR_factor_gt 0.0681
_refine_ls_wR_factor_ref 0.0848
_reflns_Friedel_coverage 0.000
_reflns_number_gt 7894
_reflns_number_total 12935
_reflns_threshold_expression 'I > 2\s(I)'
_cod_data_source_file c9cc09115g2.cif
_cod_data_source_block Q1_a
_cod_depositor_comments 'Adding full bibliography for 7125615--7125620.cif.'
_cod_database_code 7125615
_shelx_shelxl_version_number 2014/7
_shelx_space_group_comment
;
The symmetry employed for this shelxl refinement is uniquely defined
by the following loop, which should always be used as a source of
symmetry information in preference to the above space-group names.
They are only intended as comments.
;

loop_
_space_group_symop_operation_xyz
'x, y, z'
'-x+1/2, -y, z+1/2'
'-x, y+1/2, -z+1/2'
'x+1/2, -y+1/2, -z'
'-x, -y, -z'
'x-1/2, y, -z-1/2'
'x, -y-1/2, z-1/2'
'-x-1/2, y-1/2, z'

loop_
_atom_site_label
_atom_site_type_symbol
_atom_site_fract_x
_atom_site_fract_y
_atom_site_fract_z
_atom_site_U_iso_or_equiv
_atom_site_adp_type
_atom_site_occupancy
_atom_site_site_symmetry_order
_atom_site_calc_flag
_atom_site_refinement_flags_posn
_atom_site_refinement_flags_adp
Sb2 Sb 0.77445(2) 0.45034(2) 0.45517(2) 0.02782(9) Uani 1 1 d . .
Sb1 Sb 0.28191(2) 0.12350(2) 0.30306(2) 0.03117(10) Uani 1 1 d . .
Cu3 Cu 0.44849(4) 0.35524(4) 0.44152(2) 0.03931(19) Uani 1 1 d . .
Cu4 Cu 0.94369(4) 0.28273(4) 0.29825(2) 0.04200(19) Uani 1 1 d . .
F6 F 0.29167(17) 0.08229(15) 0.34296(6) 0.0421(8) Uani 1 1 d . .
F9 F 0.84288(17) 0.47866(17) 0.42505(7) 0.0507(9) Uani 1 1 d . .
F12 F 0.70522(16) 0.42197(17) 0.48492(7) 0.0468(9) Uani 1 1 d . .
F1 F 0.19122(17) 0.07978(18) 0.29829(7) 0.0543(9) Uani 1 1 d . .
N3 N 0.85382(18) 0.37280(19) 0.33874(8) 0.0139(8) Uani 1 1 d . .
F11 F 0.73199(19) 0.54238(17) 0.45335(7) 0.0603(9) Uani 1 1 d . .
N2 N 0.43430(19) 0.22151(19) 0.40608(8) 0.0174(9) Uani 1 1 d . .
F10 F 0.83483(17) 0.4832(2) 0.48719(7) 0.0604(10) Uani 1 1 d . .
N4 N 0.87861(19) 0.27128(18) 0.36075(8) 0.0143(9) Uani 1 1 d . .
F7 F 0.71309(17) 0.41931(19) 0.42292(7) 0.0582(10) Uani 1 1 d . .
N1 N 0.33312(19) 0.27862(19) 0.40719(8) 0.0176(9) Uani 1 1 d . .
F2 F 0.32442(19) 0.0415(2) 0.28495(7) 0.0678(11) Uani 1 1 d . .
F8 F 0.81598(18) 0.35830(17) 0.45637(8) 0.0605(10) Uani 1 1 d . .
F5 F 0.2374(2) 0.20404(18) 0.32121(8) 0.0702(11) Uani 1 1 d . .
F4 F 0.3729(2) 0.1660(2) 0.30867(7) 0.0767(13) Uani 1 1 d . .
F3 F 0.2743(2) 0.16527(19) 0.26336(7) 0.0763(12) Uani 1 1 d . .
C1 C 0.4025(2) 0.2823(2) 0.41789(10) 0.0184(11) Uani 1 1 d . .
C2 C 0.8909(2) 0.3099(2) 0.33410(10) 0.0144(10) Uani 1 1 d . .
C00N C 0.9115(3) 0.2011(3) 0.36637(10) 0.0199(11) Uani 1 1 d . .
C00O C 0.5108(2) 0.2051(2) 0.41173(10) 0.0183(11) Uani 1 1 d . .
C00P C 0.8353(2) 0.3099(2) 0.38142(10) 0.0178(11) Uani 1 1 d . .
H00P H 0.8201 0.2945 0.4012 0.021 Uiso 1 1 calc R U
C00Q C 0.2802(2) 0.3352(2) 0.41278(10) 0.0179(10) Uani 1 1 d . .
C00R C 0.8578(2) 0.4334(2) 0.31701(10) 0.0172(11) Uani 1 1 d . .
C00S C 0.5285(2) 0.1593(2) 0.43668(10) 0.0200(11) Uani 1 1 d . .
C00T C 0.5623(3) 0.2391(3) 0.39267(11) 0.0230(12) Uani 1 1 d . .
C00U C 0.8192(2) 0.3737(3) 0.36757(10) 0.0215(11) Uani 1 1 d . .
H00U H 0.7905 0.4109 0.3758 0.026 Uiso 1 1 calc R U
C00V C 0.2710(2) 0.3885(2) 0.38980(10) 0.0214(11) Uani 1 1 d . .
C00W C 0.8031(2) 0.4405(2) 0.29436(10) 0.0193(11) Uani 1 1 d . .
C00X C 0.8681(2) 0.1389(2) 0.36210(10) 0.0202(11) Uani 1 1 d . .
C00Y C 0.9165(2) 0.4810(3) 0.31993(10) 0.0210(11) Uani 1 1 d . .
C00Z C 0.3227(3) 0.2171(3) 0.38893(11) 0.0242(12) Uani 1 1 d . .
H00Z H 0.2797 0.2032 0.3790 0.029 Uiso 1 1 calc R U
C010 C 0.8106(3) 0.4980(3) 0.27338(11) 0.0259(12) Uani 1 1 d . .
H010 H 0.7755 0.5045 0.2578 0.031 Uiso 1 1 calc R U
C011 C 0.3131(3) 0.3882(3) 0.35906(11) 0.0271(12) Uani 1 1 d . .
H011 H 0.3402 0.3422 0.3580 0.033 Uiso 1 1 calc R U
C012 C 0.4718(2) 0.1231(3) 0.45735(11) 0.0293(12) Uani 1 1 d . .
H012 H 0.4240 0.1310 0.4477 0.035 Uiso 1 1 calc R U
C013 C 0.7387(2) 0.3891(3) 0.29238(11) 0.0250(12) Uani 1 1 d . .
H013 H 0.7377 0.3606 0.3119 0.030 Uiso 1 1 calc R U
C014 C 0.2422(2) 0.3353(2) 0.44144(11) 0.0209(11) Uani 1 1 d . .
C015 C 0.3864(3) 0.1815(3) 0.38828(11) 0.0247(12) Uani 1 1 d . .
H015 H 0.3962 0.1381 0.3778 0.030 Uiso 1 1 calc R U
C016 C 0.6540(3) 0.1822(3) 0.42459(11) 0.0303(13) Uani 1 1 d . .
H016 H 0.7030 0.1746 0.4290 0.036 Uiso 1 1 calc R U
C017 C 0.2226(3) 0.4450(3) 0.39625(11) 0.0287(12) Uani 1 1 d . .
H017 H 0.2152 0.4815 0.3814 0.034 Uiso 1 1 calc R U
C018 C 0.6021(3) 0.1480(3) 0.44257(11) 0.0277(12) Uani 1 1 d . .
H018 H 0.6163 0.1171 0.4588 0.033 Uiso 1 1 calc R U
C019 C 0.9736(2) 0.4733(3) 0.34549(12) 0.0264(12) Uani 1 1 d . .
H019 H 0.9600 0.4310 0.3583 0.032 Uiso 1 1 calc R U
C01A C 0.9207(3) 0.5372(3) 0.29791(11) 0.0265(12) Uani 1 1 d . .
H01A H 0.9596 0.5696 0.2987 0.032 Uiso 1 1 calc R U
C01B C 0.8683(3) 0.5458(3) 0.27494(11) 0.0298(13) Uani 1 1 d . .
H01B H 0.8720 0.5838 0.2605 0.036 Uiso 1 1 calc R U
C01C C 0.1948(3) 0.3936(3) 0.44665(12) 0.0297(13) Uani 1 1 d . .
H01C H 0.1689 0.3963 0.4654 0.036 Uiso 1 1 calc R U
C01D C 0.9849(3) 0.1990(3) 0.37507(11) 0.0291(13) Uani 1 1 d . .
C01E C 0.6349(3) 0.2272(3) 0.40032(12) 0.0311(13) Uani 1 1 d . .
H01E H 0.6712 0.2502 0.3887 0.037 Uiso 1 1 calc R U
C01F C 0.5429(3) 0.2858(3) 0.36438(11) 0.0318(13) Uani 1 1 d . .
H01F H 0.4896 0.2884 0.3631 0.038 Uiso 1 1 calc R U
C01G C 0.6666(2) 0.4299(3) 0.29008(12) 0.0341(14) Uani 1 1 d . .
H01D H 0.6650 0.4567 0.2707 0.051 Uiso 1 1 calc R U
H01G H 0.6623 0.4631 0.3075 0.051 Uiso 1 1 calc R U
H01H H 0.6271 0.3956 0.2906 0.051 Uiso 1 1 calc R U
C01H C 0.1859(3) 0.4471(3) 0.42432(12) 0.0334(13) Uani 1 1 d . .
H01I H 0.1542 0.4855 0.4283 0.040 Uiso 1 1 calc R U
C01I C 0.2517(3) 0.2749(3) 0.46550(11) 0.0314(13) Uani 1 1 d . .
H01J H 0.3030 0.2605 0.4646 0.038 Uiso 1 1 calc R U
C01J C 0.7895(3) 0.1442(3) 0.35137(12) 0.0293(13) Uani 1 1 d . .
H01K H 0.7687 0.1884 0.3608 0.035 Uiso 1 1 calc R U
C01K C 0.4835(3) 0.0412(3) 0.46032(12) 0.0398(14) Uani 1 1 d . .
H01L H 0.5279 0.0320 0.4716 0.060 Uiso 1 1 calc R U
H01M H 0.4865 0.0199 0.4397 0.060 Uiso 1 1 calc R U
H01N H 0.4433 0.0200 0.4715 0.060 Uiso 1 1 calc R U
C01L C 0.9017(3) 0.0720(3) 0.36695(12) 0.0375(14) Uani 1 1 d . .
H01O H 0.8745 0.0294 0.3651 0.045 Uiso 1 1 calc R U
C01M C 1.0280(3) 0.2682(3) 0.38090(13) 0.0380(15) Uani 1 1 d . .
H01P H 1.0116 0.3046 0.3656 0.046 Uiso 1 1 calc R U
C3 C 0.4283(3) 0.4727(3) 0.46416(13) 0.0379(15) Uani 1 1 d . .
C10 C 0.9821(3) 0.2992(4) 0.24927(13) 0.0489(17) Uani 1 1 d . .
C14 C 0.9941(3) 0.1771(3) 0.27191(13) 0.0429(16) Uani 1 1 d . .
C01Q C 0.2633(3) 0.3915(3) 0.33046(11) 0.0358(14) Uani 1 1 d . .
H53 H 0.2345 0.4351 0.3313 0.054 Uiso 1 1 calc R U
H01R H 0.2317 0.3497 0.3304 0.054 Uiso 1 1 calc R U
H01S H 0.2922 0.3917 0.3116 0.054 Uiso 1 1 calc R U
C01R C 1.0150(3) 0.1299(3) 0.37847(13) 0.0429(16) Uani 1 1 d . .
H01T H 1.0641 0.1256 0.3836 0.052 Uiso 1 1 calc R U
C01S C 0.7473(3) 0.3356(3) 0.26530(13) 0.0430(15) Uani 1 1 d . .
H01U H 0.7923 0.3096 0.2676 0.065 Uiso 1 1 calc R U
H01V H 0.7474 0.3618 0.2457 0.065 Uiso 1 1 calc R U
H01W H 0.7074 0.3016 0.2655 0.065 Uiso 1 1 calc R U
C12 C 1.0821(3) 0.2694(4) 0.28376(13) 0.0496(17) Uani 1 1 d . .
H12 H 1.1243 0.2835 0.2942 0.060 Uiso 1 1 calc R U
C01U C 0.7846(3) 0.1525(3) 0.31556(12) 0.0404(14) Uani 1 1 d . .
H49 H 0.8032 0.1093 0.3057 0.061 Uiso 1 1 calc R U
H46 H 0.8130 0.1939 0.3090 0.061 Uiso 1 1 calc R U
H52 H 0.7347 0.1595 0.3095 0.061 Uiso 1 1 calc R U
C01V C 0.7431(3) 0.0799(3) 0.36203(13) 0.0434(16) Uani 1 1 d . .
H48 H 0.7489 0.0730 0.3843 0.065 Uiso 1 1 calc R U
H45 H 0.7584 0.0366 0.3512 0.065 Uiso 1 1 calc R U
H51 H 0.6928 0.0895 0.3574 0.065 Uiso 1 1 calc R U
C8 C 0.4048(3) 0.4364(3) 0.49077(13) 0.0472(16) Uani 1 1 d . .
H8 H 0.3591 0.4471 0.4990 0.057 Uiso 1 1 calc R U
C13 C 1.0570(3) 0.1997(4) 0.28682(13) 0.0487(17) Uani 1 1 d . .
H13 H 1.0827 0.1668 0.2992 0.058 Uiso 1 1 calc R U
C01Y C 1.1099(3) 0.2577(3) 0.37610(13) 0.0529(18) Uani 1 1 d . .
H47 H 1.1291 0.2282 0.3928 0.079 Uiso 1 1 calc R U
H44 H 1.1336 0.3044 0.3762 0.079 Uiso 1 1 calc R U
H50 H 1.1184 0.2340 0.3563 0.079 Uiso 1 1 calc R U
C15 C 0.9578(3) 0.2278(4) 0.25275(13) 0.0498(18) Uani 1 1 d . .
H15 H 0.9144 0.2121 0.2411 0.060 Uiso 1 1 calc R U
C11 C 1.0451(3) 0.3195(4) 0.26510(13) 0.0479(17) Uani 1 1 d . .
H11 H 1.0607 0.3707 0.2649 0.057 Uiso 1 1 calc R U
C021 C 0.3811(3) 0.5291(3) 0.44912(12) 0.0481(17) Uani 1 1 d . .
H02A H 0.3639 0.5625 0.4649 0.072 Uiso 1 1 calc R U
H02B H 0.3402 0.5058 0.4392 0.072 Uiso 1 1 calc R U
H02C H 0.4087 0.5553 0.4336 0.072 Uiso 1 1 calc R U
C022 C 0.9739(3) 0.5392(3) 0.36697(13) 0.0494(17) Uani 1 1 d . .
H02D H 0.9264 0.5454 0.3761 0.074 Uiso 1 1 calc R U
H02E H 0.9864 0.5819 0.3551 0.074 Uiso 1 1 calc R U
H02F H 1.0091 0.5321 0.3834 0.074 Uiso 1 1 calc R U
C023 C 0.9742(3) 0.0676(3) 0.37444(15) 0.0518(18) Uani 1 1 d . .
H023 H 0.9960 0.0221 0.3768 0.062 Uiso 1 1 calc R U
C5 C 0.5400(4) 0.4040(4) 0.4666(2) 0.072(2) Uani 1 1 d . .
H5 H 0.5898 0.3955 0.4590 0.087 Uiso 1 1 calc R U
C025 C 0.3682(3) 0.4499(3) 0.35826(13) 0.0514(17) Uani 1 1 d . .
H02G H 0.4002 0.4459 0.3760 0.077 Uiso 1 1 calc R U
H02H H 0.3431 0.4958 0.3591 0.077 Uiso 1 1 calc R U
H02I H 0.3960 0.4471 0.3392 0.077 Uiso 1 1 calc R U
C7 C 0.4476(4) 0.3843(3) 0.50561(15) 0.062(2) Uani 1 1 d . .
C027 C 1.0135(3) 0.2989(3) 0.41338(14) 0.0513(17) Uani 1 1 d . .
H02J H 1.0293 0.2646 0.4290 0.077 Uiso 1 1 calc R U
H02K H 0.9623 0.3078 0.4158 0.077 Uiso 1 1 calc R U
H02L H 1.0397 0.3439 0.4159 0.077 Uiso 1 1 calc R U
C4 C 0.4974(3) 0.4571(4) 0.45228(16) 0.0579(19) Uani 1 1 d . .
H4 H 0.5179 0.4871 0.4354 0.069 Uiso 1 1 calc R U
C029 C 0.5715(3) 0.3632(3) 0.36769(13) 0.0492(17) Uani 1 1 d . .
H02M H 0.6238 0.3623 0.3684 0.074 Uiso 1 1 calc R U
H02N H 0.5531 0.3843 0.3867 0.074 Uiso 1 1 calc R U
H02O H 0.5559 0.3917 0.3500 0.074 Uiso 1 1 calc R U
C02A C 0.4710(4) 0.1582(3) 0.48988(14) 0.073(2) Uani 1 1 d . .
H02P H 0.4601 0.2092 0.4879 0.109 Uiso 1 1 calc R U
H43 H 0.5178 0.1523 0.4996 0.109 Uiso 1 1 calc R U
H02R H 0.4345 0.1351 0.5026 0.109 Uiso 1 1 calc R U
C6 C 0.5156(4) 0.3679(4) 0.4927(2) 0.070(2) Uani 1 1 d . .
H6 H 0.5434 0.3264 0.5010 0.084 Uiso 1 1 calc R U
C02C C 1.0486(3) 0.4590(4) 0.33267(14) 0.064(2) Uani 1 1 d . .
H02S H 1.0628 0.4986 0.3192 0.095 Uiso 1 1 calc R U
H02T H 1.0483 0.4144 0.3209 0.095 Uiso 1 1 calc R U
H02U H 1.0825 0.4550 0.3498 0.095 Uiso 1 1 calc R U
C02D C 0.5708(4) 0.2513(3) 0.33385(13) 0.0595(19) Uani 1 1 d . .
H02V H 0.5483 0.2046 0.3309 0.089 Uiso 1 1 calc R U
H02W H 0.6227 0.2454 0.3351 0.089 Uiso 1 1 calc R U
H39 H 0.5590 0.2824 0.3164 0.089 Uiso 1 1 calc R U
C16 C 0.9679(4) 0.1002(4) 0.27569(16) 0.077(2) Uani 1 1 d . .
H16A H 0.9564 0.0913 0.2974 0.116 Uiso 1 1 calc R U
H16B H 1.0053 0.0671 0.2690 0.116 Uiso 1 1 calc R U
H16C H 0.9251 0.0930 0.2631 0.116 Uiso 1 1 calc R U
C9 C 0.4207(5) 0.3475(4) 0.53512(15) 0.098(3) Uani 1 1 d . .
H9A H 0.3783 0.3725 0.5428 0.148 Uiso 1 1 calc R U
H9B H 0.4582 0.3488 0.5509 0.148 Uiso 1 1 calc R U
H9C H 0.4085 0.2977 0.5305 0.148 Uiso 1 1 calc R U
C02G C 0.2376(6) 0.2965(4) 0.49800(13) 0.123(4) Uani 1 1 d . .
H38 H 0.2581 0.2609 0.5120 0.185 Uiso 1 1 calc R U
H35 H 0.1860 0.2997 0.5014 0.185 Uiso 1 1 calc R U
H42 H 0.2596 0.3432 0.5019 0.185 Uiso 1 1 calc R U
C02H C 0.9427(4) 0.3522(4) 0.22782(14) 0.091(3) Uani 1 1 d . .
H37 H 0.9296 0.3950 0.2395 0.137 Uiso 1 1 calc R U
H34 H 0.8996 0.3296 0.2196 0.137 Uiso 1 1 calc R U
H41 H 0.9742 0.3657 0.2107 0.137 Uiso 1 1 calc R U
C02I C 0.2094(5) 0.2098(4) 0.45722(19) 0.129(4) Uani 1 1 d . .
H36 H 0.1597 0.2163 0.4637 0.193 Uiso 1 1 calc R U
H33 H 0.2296 0.1681 0.4677 0.193 Uiso 1 1 calc R U
H40 H 0.2111 0.2025 0.4349 0.193 Uiso 1 1 calc R U

loop_
_atom_site_aniso_label
_atom_site_aniso_U_11
_atom_site_aniso_U_22
_atom_site_aniso_U_33
_atom_site_aniso_U_23
_atom_site_aniso_U_13
_atom_site_aniso_U_12
Sb2 0.02577(19) 0.0340(2) 0.02371(17) -0.00245(16) 0.00165(17) -0.00218(18)
Sb1 0.0455(2) 0.0282(2) 0.01977(17) 0.00042(15) -0.00366(18) -0.00297(19)
Cu3 0.0318(4) 0.0340(4) 0.0521(4) -0.0200(3) -0.0072(4) -0.0083(3)
Cu4 0.0509(5) 0.0457(5) 0.0294(4) -0.0005(3) 0.0193(4) 0.0147(4)
F6 0.067(2) 0.0344(18) 0.0252(15) 0.0057(13) -0.0104(16) -0.0134(16)
F9 0.053(2) 0.058(2) 0.0408(19) -0.0124(16) 0.0221(17) -0.0216(18)
F12 0.040(2) 0.062(2) 0.0380(18) 0.0054(16) 0.0161(15) -0.0046(17)
F1 0.048(2) 0.065(2) 0.050(2) -0.0105(18) -0.0104(17) -0.0099(18)
N3 0.015(2) 0.014(2) 0.0124(19) 0.0003(17) -0.0011(16) -0.0006(18)
F11 0.076(2) 0.045(2) 0.060(2) 0.0055(18) 0.016(2) 0.0192(19)
N2 0.011(2) 0.017(2) 0.025(2) -0.0020(18) -0.0007(18) 0.0003(18)
F10 0.049(2) 0.094(3) 0.0382(19) -0.0194(19) -0.0068(17) -0.010(2)
N4 0.013(2) 0.011(2) 0.019(2) 0.0016(17) -0.0014(17) 0.0008(17)
F7 0.040(2) 0.095(3) 0.0392(18) -0.0126(18) -0.0068(17) -0.017(2)
N1 0.014(2) 0.018(2) 0.021(2) -0.0016(18) -0.0031(18) 0.0018(18)
F2 0.071(3) 0.085(3) 0.047(2) -0.032(2) -0.0143(19) 0.036(2)
F8 0.065(2) 0.045(2) 0.071(2) 0.0025(18) 0.014(2) 0.0175(18)
F5 0.101(3) 0.044(2) 0.065(2) -0.0260(19) -0.027(2) 0.030(2)
F4 0.075(3) 0.114(3) 0.041(2) 0.010(2) -0.0014(19) -0.059(2)
F3 0.122(3) 0.073(3) 0.0336(19) 0.0214(18) -0.018(2) -0.016(3)
C1 0.013(3) 0.024(3) 0.019(3) 0.003(2) 0.000(2) 0.000(2)
C2 0.015(3) 0.010(3) 0.018(2) 0.000(2) -0.004(2) -0.002(2)
C00N 0.023(3) 0.020(3) 0.017(3) 0.004(2) 0.000(2) 0.001(2)
C00O 0.014(3) 0.018(3) 0.024(3) -0.005(2) -0.002(2) 0.000(2)
C00P 0.017(3) 0.021(3) 0.015(2) -0.001(2) 0.004(2) -0.003(2)
C00Q 0.010(2) 0.016(3) 0.027(3) -0.003(2) -0.002(2) -0.003(2)
C00R 0.021(3) 0.011(3) 0.020(3) -0.002(2) 0.005(2) 0.004(2)
C00S 0.019(3) 0.021(3) 0.020(3) -0.001(2) 0.000(2) 0.002(2)
C00T 0.024(3) 0.020(3) 0.025(3) -0.001(2) 0.001(2) 0.004(2)
C00U 0.025(3) 0.021(3) 0.018(3) -0.004(2) 0.001(2) -0.001(2)
C00V 0.017(3) 0.026(3) 0.022(2) 0.002(2) -0.006(2) 0.000(2)
C00W 0.023(3) 0.016(3) 0.018(3) 0.001(2) 0.002(2) -0.001(2)
C00X 0.020(3) 0.017(3) 0.024(3) 0.003(2) 0.000(2) 0.000(2)
C00Y 0.020(3) 0.022(3) 0.021(3) -0.002(2) 0.002(2) 0.001(2)
C00Z 0.018(3) 0.030(3) 0.026(3) -0.009(2) -0.011(2) 0.002(2)
C010 0.027(3) 0.026(3) 0.024(3) 0.006(2) -0.005(2) 0.001(2)
C011 0.022(3) 0.032(3) 0.027(3) 0.008(2) 0.000(2) 0.005(2)
C012 0.016(3) 0.039(3) 0.033(3) 0.012(3) 0.001(2) 0.004(2)
C013 0.026(3) 0.022(3) 0.028(3) 0.004(2) -0.007(2) -0.005(2)
C014 0.018(3) 0.021(3) 0.024(3) -0.002(2) -0.002(2) 0.000(2)
C015 0.023(3) 0.022(3) 0.030(3) -0.009(2) -0.010(2) 0.002(2)
C016 0.011(3) 0.039(3) 0.041(3) 0.004(3) -0.002(3) 0.003(3)
C017 0.025(3) 0.022(3) 0.039(3) 0.008(2) 0.001(3) 0.007(3)
C018 0.022(3) 0.036(3) 0.025(3) 0.005(2) -0.004(2) 0.002(3)
C019 0.020(3) 0.022(3) 0.037(3) 0.004(2) -0.006(2) -0.006(2)
C01A 0.022(3) 0.025(3) 0.032(3) 0.006(2) 0.002(2) -0.008(2)
C01B 0.036(3) 0.026(3) 0.028(3) 0.011(2) 0.006(3) -0.001(3)
C01C 0.027(3) 0.030(3) 0.032(3) 0.000(2) 0.010(2) 0.006(2)
C01D 0.022(3) 0.032(3) 0.033(3) 0.011(3) -0.004(2) 0.001(3)
C01E 0.017(3) 0.038(3) 0.038(3) 0.008(3) 0.005(2) -0.001(3)
C01F 0.027(3) 0.035(3) 0.033(3) 0.011(3) 0.008(3) 0.003(3)
C01G 0.022(3) 0.040(4) 0.040(3) 0.001(3) -0.002(3) -0.002(3)
C01H 0.028(3) 0.026(3) 0.047(3) -0.001(3) 0.004(3) 0.011(3)
C01I 0.029(3) 0.039(3) 0.026(3) 0.003(2) 0.006(2) 0.007(3)
C01J 0.024(3) 0.021(3) 0.043(3) -0.004(2) 0.003(3) -0.002(2)
C01K 0.042(4) 0.043(4) 0.034(3) 0.007(3) 0.006(3) -0.008(3)
C01L 0.041(4) 0.024(3) 0.047(4) 0.003(3) 0.003(3) 0.003(3)
C01M 0.025(3) 0.040(4) 0.049(4) 0.019(3) -0.014(3) -0.007(3)
C3 0.048(4) 0.029(3) 0.036(3) -0.020(3) -0.016(3) -0.005(3)
C10 0.043(4) 0.082(5) 0.022(3) 0.001(4) 0.014(3) 0.021(4)
C14 0.032(4) 0.059(4) 0.038(4) -0.017(3) 0.024(3) -0.004(3)
C01Q 0.046(4) 0.036(3) 0.026(3) -0.003(2) 0.004(3) -0.002(3)
C01R 0.023(3) 0.047(4) 0.059(4) 0.016(3) -0.008(3) 0.013(3)
C01S 0.038(4) 0.037(4) 0.054(4) -0.011(3) -0.007(3) -0.004(3)
C12 0.030(4) 0.090(6) 0.029(3) -0.004(3) 0.000(3) -0.007(4)
C01U 0.037(4) 0.035(3) 0.049(3) 0.003(3) -0.011(3) -0.009(3)
C01V 0.041(4) 0.037(4) 0.052(4) -0.002(3) 0.014(3) -0.015(3)
C8 0.066(4) 0.039(4) 0.037(4) -0.013(3) -0.006(3) 0.017(3)
C13 0.034(4) 0.072(5) 0.040(4) 0.007(3) 0.012(3) 0.013(4)
C01Y 0.028(4) 0.080(5) 0.051(4) 0.016(4) -0.007(3) -0.012(3)
C15 0.023(4) 0.104(6) 0.021(3) -0.031(4) 0.005(3) 0.008(4)
C11 0.051(4) 0.062(4) 0.031(3) -0.004(3) 0.024(3) -0.006(4)
C021 0.078(5) 0.035(4) 0.032(3) -0.007(3) 0.004(3) -0.004(3)
C022 0.048(4) 0.056(4) 0.044(4) -0.012(3) -0.020(3) 0.005(3)
C023 0.049(4) 0.027(4) 0.079(5) 0.011(3) -0.004(4) 0.016(3)
C5 0.039(4) 0.059(5) 0.119(7) -0.052(5) -0.023(5) -0.011(4)
C025 0.039(4) 0.076(5) 0.039(4) 0.008(3) 0.009(3) -0.018(4)
C7 0.091(6) 0.049(4) 0.046(4) -0.026(4) -0.033(4) 0.023(4)
C027 0.036(4) 0.054(4) 0.064(4) -0.008(3) -0.013(3) -0.015(3)
C4 0.042(4) 0.046(4) 0.086(5) -0.027(4) -0.003(4) -0.022(4)
C029 0.072(5) 0.029(4) 0.047(4) 0.012(3) 0.007(3) 0.006(3)
C02A 0.100(6) 0.055(4) 0.064(5) -0.014(4) 0.058(4) -0.022(4)
C6 0.066(6) 0.048(5) 0.097(6) -0.041(5) -0.058(5) 0.022(4)
C02C 0.027(4) 0.110(6) 0.054(4) -0.010(4) -0.012(3) 0.010(4)
C02D 0.107(6) 0.033(4) 0.038(4) 0.008(3) -0.004(4) 0.005(4)
C16 0.080(6) 0.067(5) 0.085(6) -0.029(4) 0.046(4) -0.009(4)
C9 0.173(9) 0.072(5) 0.050(5) -0.004(4) -0.031(5) 0.063(6)
C02G 0.295(13) 0.050(5) 0.026(4) 0.011(3) -0.007(6) 0.008(6)
C02H 0.079(6) 0.154(8) 0.041(4) 0.031(5) 0.021(4) 0.059(6)
C02I 0.184(9) 0.085(6) 0.117(7) 0.071(5) -0.093(7) -0.087(7)

loop_
_atom_type_symbol
_atom_type_description
_atom_type_scat_dispersion_real
_atom_type_scat_dispersion_imag
_atom_type_scat_source
C C 0.0033 0.0016 'International Tables Vol C Tables 4.2.6.8 and 6.1.1.4'
H H 0.0000 0.0000 'International Tables Vol C Tables 4.2.6.8 and 6.1.1.4'
Cu Cu 0.3201 1.2651 'International Tables Vol C Tables 4.2.6.8 and 6.1.1.4'
F F 0.0171 0.0103 'International Tables Vol C Tables 4.2.6.8 and 6.1.1.4'
N N 0.0061 0.0033 'International Tables Vol C Tables 4.2.6.8 and 6.1.1.4'
Sb Sb -0.5866 1.5461 'International Tables Vol C Tables 4.2.6.8 and 6.1.1.4'

loop_
_geom_angle_atom_site_label_1
_geom_angle_atom_site_label_2
_geom_angle_atom_site_label_3
_geom_angle
F8 Sb2 F10 91.72(16)
F8 Sb2 F11 179.08(16)
F10 Sb2 F11 89.19(16)
F8 Sb2 F7 89.48(16)
F10 Sb2 F7 178.80(16)
F11 Sb2 F7 89.62(15)
F8 Sb2 F12 90.44(14)
F10 Sb2 F12 90.02(14)
F11 Sb2 F12 89.75(14)
F7 Sb2 F12 90.10(13)
F8 Sb2 F9 89.73(14)
F10 Sb2 F9 90.60(14)
F11 Sb2 F9 90.07(14)
F7 Sb2 F9 89.27(13)
F12 Sb2 F9 179.35(14)
F5 Sb1 F3 90.92(16)
F5 Sb1 F4 90.50(18)
F3 Sb1 F4 90.65(16)
F5 Sb1 F1 89.66(16)
F3 Sb1 F1 90.63(16)
F4 Sb1 F1 178.70(15)
F5 Sb1 F2 178.60(17)
F3 Sb1 F2 89.37(16)
F4 Sb1 F2 90.86(17)
F1 Sb1 F2 88.97(15)
F5 Sb1 F6 89.25(14)
F3 Sb1 F6 178.76(16)
F4 Sb1 F6 88.12(14)
F1 Sb1 F6 90.60(13)
F2 Sb1 F6 90.48(14)
C1 Cu3 C4 159.2(2)
C1 Cu3 C5 154.3(2)
C4 Cu3 C5 37.6(2)
C1 Cu3 C3 142.18(19)
C4 Cu3 C3 35.4(2)
C5 Cu3 C3 63.5(2)
C1 Cu3 C6 138.7(2)
C4 Cu3 C6 61.6(3)
C5 Cu3 C6 33.0(2)
C3 Cu3 C6 69.1(2)
C2 Cu4 C15 154.1(2)
C2 Cu4 C10 153.1(2)
C15 Cu4 C10 36.7(2)
C2 Cu4 C14 141.84(19)
C15 Cu4 C14 35.0(2)
C10 Cu4 C14 63.5(2)
C2 Cu4 C11 142.6(2)
C15 Cu4 C11 61.7(2)
C10 Cu4 C11 34.4(2)
C14 Cu4 C11 70.2(2)
C2 N3 C00U 111.7(4)
C2 N3 C00R 122.4(3)
C00U N3 C00R 125.5(4)
C1 N2 C015 111.6(4)
C1 N2 C00O 121.6(4)
C015 N2 C00O 126.8(4)
C2 N4 C00P 111.1(4)
C2 N4 C00N 122.3(4)
C00P N4 C00N 126.4(4)
C1 N1 C00Z 111.1(4)
C1 N1 C00Q 122.9(4)
C00Z N1 C00Q 125.9(4)
N2 C1 N1 103.9(4)
N2 C1 Cu3 126.3(3)
N1 C1 Cu3 129.7(3)
N4 C2 N3 103.9(4)
N4 C2 Cu4 128.9(3)
N3 C2 Cu4 127.2(3)
C01D C00N C00X 124.0(4)
C01D C00N N4 118.2(4)
C00X C00N N4 117.8(4)
C00S C00O C00T 123.7(4)
C00S C00O N2 118.4(4)
C00T C00O N2 117.8(4)
C00U C00P N4 107.1(4)
C00U C00P H00P 126.4
N4 C00P H00P 126.4
C00V C00Q C014 123.2(4)
C00V C00Q N1 118.1(4)
C014 C00Q N1 118.6(4)
C00Y C00R C00W 124.0(4)
C00Y C00R N3 117.6(4)
C00W C00R N3 118.4(4)
C018 C00S C00O 117.0(4)
C018 C00S C012 119.9(4)
C00O C00S C012 123.1(4)
C01E C00T C00O 116.4(4)
C01E C00T C01F 120.0(4)
C00O C00T C01F 123.6(4)
C00P C00U N3 106.1(4)
C00P C00U H00U 126.9
N3 C00U H00U 126.9
C017 C00V C00Q 117.5(4)
C017 C00V C011 119.8(4)
C00Q C00V C011 122.7(4)
C010 C00W C00R 116.2(4)
C010 C00W C013 121.0(4)
C00R C00W C013 122.8(4)
C01L C00X C00N 116.5(4)
C01L C00X C01J 121.7(4)
C00N C00X C01J 121.7(4)
C00R C00Y C01A 116.4(4)
C00R C00Y C019 122.7(4)
C01A C00Y C019 120.8(4)
C015 C00Z N1 106.7(4)
C015 C00Z H00Z 126.6
N1 C00Z H00Z 126.6
C01B C010 C00W 121.9(5)
C01B C010 H010 119.0
C00W C010 H010 119.0
C025 C011 C00V 110.8(4)
C025 C011 C01Q 110.7(4)
C00V C011 C01Q 112.4(4)
C025 C011 H011 107.6
C00V C011 H011 107.6
C01Q C011 H011 107.6
C00S C012 C01K 112.6(4)
C00S C012 C02A 110.4(4)
C01K C012 C02A 110.0(4)
C00S C012 H012 107.9
C01K C012 H012 107.9
C02A C012 H012 107.9
C00W C013 C01S 111.3(4)
C00W C013 C01G 112.1(4)
C01S C013 C01G 111.0(4)
C00W C013 H013 107.4
C01S C013 H013 107.4
C01G C013 H013 107.4
C01C C014 C00Q 116.6(4)
C01C C014 C01I 121.5(4)
C00Q C014 C01I 121.8(4)
C00Z C015 N2 106.7(4)
C00Z C015 H015 126.6
N2 C015 H015 126.6
C01E C016 C018 121.2(5)
C01E C016 H016 119.4
C018 C016 H016 119.4
C01H C017 C00V 120.4(5)
C01H C017 H017 119.8
C00V C017 H017 119.8
C016 C018 C00S 120.4(5)
C016 C018 H018 119.8
C00S C018 H018 119.8
C02C C019 C022 110.7(4)
C02C C019 C00Y 112.9(4)
C022 C019 C00Y 111.1(4)
C02C C019 H019 107.3
C022 C019 H019 107.3
C00Y C019 H019 107.3
C01B C01A C00Y 121.5(4)
C01B C01A H01A 119.3
C00Y C01A H01A 119.3
C010 C01B C01A 119.9(5)
C010 C01B H01B 120.1
C01A C01B H01B 120.1
C01H C01C C014 120.7(5)
C01H C01C H01C 119.7
C014 C01C H01C 119.7
C01R C01D C00N 115.9(5)
C01R C01D C01M 122.5(5)
C00N C01D C01M 121.6(4)
C016 C01E C00T 121.2(5)
C016 C01E H01E 119.4
C00T C01E H01E 119.4
C00T C01F C029 111.8(4)
C00T C01F C02D 111.0(4)
C029 C01F C02D 110.3(4)
C00T C01F H01F 107.8
C029 C01F H01F 107.8
C02D C01F H01F 107.8
C013 C01G H01D 109.5
C013 C01G H01G 109.5
H01D C01G H01G 109.5
C013 C01G H01H 109.5
H01D C01G H01H 109.5
H01G C01G H01H 109.5
C017 C01H C01C 121.5(5)
C017 C01H H01I 119.2
C01C C01H H01I 119.2
C02G C01I C02I 110.8(6)
C02G C01I C014 114.8(5)
C02I C01I C014 111.8(4)
C02G C01I H01J 106.3
C02I C01I H01J 106.3
C014 C01I H01J 106.3
C00X C01J C01V 113.1(4)
C00X C01J C01U 111.1(4)
C01V C01J C01U 109.9(4)
C00X C01J H01K 107.5
C01V C01J H01K 107.5
C01U C01J H01K 107.5
C012 C01K H01L 109.5
C012 C01K H01M 109.5
H01L C01K H01M 109.5
C012 C01K H01N 109.5
H01L C01K H01N 109.5
H01M C01K H01N 109.5
C023 C01L C00X 121.2(5)
C023 C01L H01O 119.4
C00X C01L H01O 119.4
C027 C01M C01D 111.6(4)
C027 C01M C01Y 110.0(4)
C01D C01M C01Y 112.7(5)
C027 C01M H01P 107.4
C01D C01M H01P 107.4
C01Y C01M H01P 107.4
C8 C3 C4 118.7(6)
C8 C3 C021 120.3(5)
C4 C3 C021 121.0(6)
C8 C3 Cu3 86.7(3)
C4 C3 Cu3 61.8(3)
C021 C3 Cu3 122.9(3)
C11 C10 C15 117.9(6)
C11 C10 C02H 121.0(7)
C15 C10 C02H 121.0(7)
C11 C10 Cu4 81.2(3)
C15 C10 Cu4 70.7(3)
C02H C10 Cu4 120.0(4)
C13 C14 C15 117.7(6)
C13 C14 C16 120.1(6)
C15 C14 C16 122.2(6)
C13 C14 Cu4 82.3(4)
C15 C14 Cu4 63.7(3)
C16 C14 Cu4 125.5(4)
C011 C01Q H53 109.5
C011 C01Q H01R 109.5
H53 C01Q H01R 109.5
C011 C01Q H01S 109.5
H53 C01Q H01S 109.5
H01R C01Q H01S 109.5
C023 C01R C01D 121.8(5)
C023 C01R H01T 119.1
C01D C01R H01T 119.1
C013 C01S H01U 109.5
C013 C01S H01V 109.5
H01U C01S H01V 109.5
C013 C01S H01W 109.5
H01U C01S H01W 109.5
H01V C01S H01W 109.5
C13 C12 C11 120.5(6)
C13 C12 H12 119.8
C11 C12 H12 119.8
C01J C01U H49 109.5
C01J C01U H46 109.5
H49 C01U H46 109.5
C01J C01U H52 109.5
H49 C01U H52 109.5
H46 C01U H52 109.5
C01J C01V H48 109.5
C01J C01V H45 109.5
H48 C01V H45 109.5
C01J C01V H51 109.5
H48 C01V H51 109.5
H45 C01V H51 109.5
C3 C8 C7 121.9(6)
C3 C8 H8 119.1
C7 C8 H8 119.1
C12 C13 C14 121.4(6)
C12 C13 H13 119.3
C14 C13 H13 119.3
C01M C01Y H47 109.5
C01M C01Y H44 109.5
H47 C01Y H44 109.5
C01M C01Y H50 109.5
H47 C01Y H50 109.5
H44 C01Y H50 109.5
C10 C15 C14 122.2(6)
C10 C15 Cu4 72.5(3)
C14 C15 Cu4 81.3(3)
C10 C15 H15 118.9
C14 C15 H15 118.9
Cu4 C15 H15 118.9
C10 C11 C12 120.4(6)
C10 C11 Cu4 64.4(3)
C12 C11 Cu4 82.0(3)
C10 C11 H11 119.7
C12 C11 H11 119.7
Cu4 C11 H11 119.7
C3 C021 H02A 109.5
C3 C021 H02B 109.5
H02A C021 H02B 109.5
C3 C021 H02C 109.5
H02A C021 H02C 109.5
H02B C021 H02C 109.5
C019 C022 H02D 109.5
C019 C022 H02E 109.5
H02D C022 H02E 109.5
C019 C022 H02F 109.5
H02D C022 H02F 109.5
H02E C022 H02F 109.5
C01L C023 C01R 120.5(5)
C01L C023 H023 119.7
C01R C023 H023 119.7
C6 C5 C4 120.6(7)
C6 C5 Cu3 86.9(4)
C4 C5 Cu3 68.9(4)
C6 C5 H5 119.6
C4 C5 H5 119.6
Cu3 C5 H5 119.6
C011 C025 H02G 109.5
C011 C025 H02H 109.5
H02G C025 H02H 109.5
C011 C025 H02I 109.5
H02G C025 H02I 109.5
H02H C025 H02I 109.5
C8 C7 C6 118.4(7)
C8 C7 C9 120.1(7)
C6 C7 C9 121.5(7)
C01M C027 H02J 109.5
C01M C027 H02K 109.5
H02J C027 H02K 109.5
C01M C027 H02L 109.5
H02J C027 H02L 109.5
H02K C027 H02L 109.5
C5 C4 C3 119.9(7)
C5 C4 Cu3 73.5(4)
C3 C4 Cu3 82.8(3)
C5 C4 H4 119.9
C3 C4 H4 119.9
Cu3 C4 H4 119.9
C01F C029 H02M 109.5
C01F C029 H02N 109.5
H02M C029 H02N 109.5
C01F C029 H02O 109.5
H02M C029 H02O 109.5
H02N C029 H02O 109.5
C012 C02A H02P 109.5
C012 C02A H43 109.5
H02P C02A H43 109.5
C012 C02A H02R 109.5
H02P C02A H02R 109.5
H43 C02A H02R 109.5
C5 C6 C7 120.4(7)
C5 C6 Cu3 60.1(4)
C7 C6 Cu3 85.5(4)
C5 C6 H6 119.6
C7 C6 H6 119.6
Cu3 C6 H6 119.6
C019 C02C H02S 109.5
C019 C02C H02T 109.5
H02S C02C H02T 109.5
C019 C02C H02U 109.5
H02S C02C H02U 109.5
H02T C02C H02U 109.5
C01F C02D H02V 109.5
C01F C02D H02W 109.5
H02V C02D H02W 109.5
C01F C02D H39 109.5
H02V C02D H39 109.5
H02W C02D H39 109.5
C14 C16 H16A 109.5
C14 C16 H16B 109.5
H16A C16 H16B 109.5
C14 C16 H16C 109.5
H16A C16 H16C 109.5
H16B C16 H16C 109.5
C7 C9 H9A 109.5
C7 C9 H9B 109.5
H9A C9 H9B 109.5
C7 C9 H9C 109.5
H9A C9 H9C 109.5
H9B C9 H9C 109.5
C01I C02G H38 109.5
C01I C02G H35 109.5
H38 C02G H35 109.5
C01I C02G H42 109.5
H38 C02G H42 109.5
H35 C02G H42 109.5
C10 C02H H37 109.5
C10 C02H H34 109.5
H37 C02H H34 109.5
C10 C02H H41 109.5
H37 C02H H41 109.5
H34 C02H H41 109.5
C01I C02I H36 109.5
C01I C02I H33 109.5
H36 C02I H33 109.5
C01I C02I H40 109.5
H36 C02I H40 109.5
H33 C02I H40 109.5

loop_
_geom_bond_atom_site_label_1
_geom_bond_atom_site_label_2
_geom_bond_distance
Sb2 F8 1.852(3)
Sb2 F10 1.856(3)
Sb2 F11 1.860(3)
Sb2 F7 1.863(3)
Sb2 F12 1.867(3)
Sb2 F9 1.867(3)
Sb1 F5 1.855(3)
Sb1 F3 1.858(3)
Sb1 F4 1.858(3)
Sb1 F1 1.859(3)
Sb1 F2 1.860(3)
Sb1 F6 1.865(3)
Cu3 C1 1.873(5)
Cu3 C4 2.121(6)
Cu3 C5 2.180(6)
Cu3 C3 2.388(5)
Cu3 C6 2.511(6)
Cu4 C2 1.873(4)
Cu4 C15 2.195(5)
Cu4 C10 2.218(6)
Cu4 C14 2.421(6)
Cu4 C11 2.430(5)
N3 C2 1.354(5)
N3 C00U 1.381(5)
N3 C00R 1.446(5)
N2 C1 1.354(5)
N2 C015 1.373(5)
N2 C00O 1.456(5)
N4 C2 1.354(5)
N4 C00P 1.380(5)
N4 C00N 1.441(5)
N1 C1 1.355(5)
N1 C00Z 1.382(5)
N1 C00Q 1.442(5)
C00N C01D 1.397(6)
C00N C00X 1.404(6)
C00O C00S 1.392(6)
C00O C00T 1.392(6)
C00P C00U 1.342(6)
C00P H00P 0.9300
C00Q C00V 1.392(6)
C00Q C014 1.403(6)
C00R C00Y 1.393(6)
C00R C00W 1.397(6)
C00S C018 1.389(6)
C00S C012 1.515(6)
C00T C01E 1.389(6)
C00T C01F 1.518(6)
C00U H00U 0.9300
C00V C017 1.391(6)
C00V C011 1.518(6)
C00W C010 1.388(6)
C00W C013 1.514(6)
C00X C01L 1.387(6)
C00X C01J 1.516(6)
C00Y C01A 1.394(6)
C00Y C019 1.515(6)
C00Z C015 1.339(6)
C00Z H00Z 0.9300
C010 C01B 1.377(6)
C010 H010 0.9300
C011 C025 1.518(7)
C011 C01Q 1.522(6)
C011 H011 0.9800
C012 C01K 1.521(7)
C012 C02A 1.525(7)
C012 H012 0.9800
C013 C01S 1.520(6)
C013 C01G 1.523(6)
C013 H013 0.9800
C014 C01C 1.397(6)
C014 C01I 1.518(6)
C015 H015 0.9300
C016 C01E 1.366(6)
C016 C018 1.373(6)
C016 H016 0.9300
C017 C01H 1.371(6)
C017 H017 0.9300
C018 H018 0.9300
C019 C02C 1.503(7)
C019 C022 1.514(7)
C019 H019 0.9800
C01A C01B 1.379(6)
C01A H01A 0.9300
C01B H01B 0.9300
C01C C01H 1.373(7)
C01C H01C 0.9300
C01D C01R 1.390(7)
C01D C01M 1.516(7)
C01E H01E 0.9300
C01F C029 1.519(7)
C01F C02D 1.532(7)
C01F H01F 0.9800
C01G H01D 0.9600
C01G H01G 0.9600
C01G H01H 0.9600
C01H H01I 0.9300
C01I C02G 1.460(7)
C01I C02I 1.466(8)
C01I H01J 0.9800
C01J C01V 1.523(6)
C01J C01U 1.532(6)
C01J H01K 0.9800
C01K H01L 0.9600
C01K H01M 0.9600
C01K H01N 0.9600
C01L C023 1.372(7)
C01L H01O 0.9300
C01M C027 1.514(7)
C01M C01Y 1.529(7)
C01M H01P 0.9800
C3 C8 1.381(7)
C3 C4 1.396(8)
C3 C021 1.492(7)
C10 C11 1.389(8)
C10 C15 1.391(8)
C10 C02H 1.516(8)
C14 C13 1.380(8)
C14 C15 1.404(8)
C14 C16 1.498(8)
C01Q H53 0.9600
C01Q H01R 0.9600
C01Q H01S 0.9600
C01R C023 1.377(7)
C01R H01T 0.9300
C01S H01U 0.9600
C01S H01V 0.9600
C01S H01W 0.9600
C12 C13 1.365(8)
C12 C11 1.391(8)
C12 H12 0.9300
C01U H49 0.9600
C01U H46 0.9600
C01U H52 0.9600
C01V H48 0.9600
C01V H45 0.9600
C01V H51 0.9600
C8 C7 1.387(8)
C8 H8 0.9300
C13 H13 0.9300
C01Y H47 0.9600
C01Y H44 0.9600
C01Y H50 0.9600
C15 H15 0.9800
C11 H11 0.9800
C021 H02A 0.9600
C021 H02B 0.9600
C021 H02C 0.9600
C022 H02D 0.9600
C022 H02E 0.9600
C022 H02F 0.9600
C023 H023 0.9300
C5 C6 1.371(10)
C5 C4 1.388(9)
C5 H5 0.9800
C025 H02G 0.9600
C025 H02H 0.9600
C025 H02I 0.9600
C7 C6 1.395(9)
C7 C9 1.508(9)
C027 H02J 0.9600
C027 H02K 0.9600
C027 H02L 0.9600
C4 H4 0.9800
C029 H02M 0.9600
C029 H02N 0.9600
C029 H02O 0.9600
C02A H02P 0.9600
C02A H43 0.9600
C02A H02R 0.9600
C6 H6 0.9800
C02C H02S 0.9600
C02C H02T 0.9600
C02C H02U 0.9600
C02D H02V 0.9600
C02D H02W 0.9600
C02D H39 0.9600
C16 H16A 0.9600
C16 H16B 0.9600
C16 H16C 0.9600
C9 H9A 0.9600
C9 H9B 0.9600
C9 H9C 0.9600
C02G H38 0.9600
C02G H35 0.9600
C02G H42 0.9600
C02H H37 0.9600
C02H H34 0.9600
C02H H41 0.9600
C02I H36 0.9600
C02I H33 0.9600
C02I H40 0.9600
